data_2206515
loop_
_publ_author_name
'Xinyong Li'
'Jiarong Chen'
'Xianggao Meng'
'Wenjing Xiao'

_publ_section_title
(1<i>R</i>,2<i>R</i>,2'<i>S</i>)-2-(4-Methylphenylsulfonamido)-1-(pyrrolidine-2'-carboxamido)cyclohexane
_journal_coeditor_code OB6551
_journal_issue 8
_journal_name_full 'Acta Crystallographica Section E'
_journal_page_first o2730
_journal_page_last o2732
_journal_paper_doi 10.1107/S1600536805023718
_journal_volume 61
_journal_year 2005
_chemical_formula_iupac 'C18 H27 N3 O3 S'
_chemical_formula_moiety 'C18 H27 N3 O3 S'
_chemical_formula_sum 'C18 H27 N3 O3 S'
_chemical_formula_weight 365.49
_chemical_name_systematic
;
(1R,2R,2'S)-2-(4-Methylphenylsulfonamido)-1-(pyrrolidine-2'-
carboxamido)cyclohexane
;
_space_group_IT_number 19
_symmetry_cell_setting orthorhombic
_symmetry_space_group_name_Hall 'P 2ac 2ab'
_symmetry_space_group_name_H-M 'P 21 21 21'
_atom_sites_solution_hydrogens geom
_atom_sites_solution_primary direct
_atom_sites_solution_secondary difmap
_audit_creation_method SHELXL-97
_cell_angle_alpha 90.00
_cell_angle_beta 90.00
_cell_angle_gamma 90.00
_cell_formula_units_Z 4
_cell_length_a 9.8855(7)
_cell_length_b 9.8856(7)
_cell_length_c 20.3477(14)
_cell_measurement_reflns_used 1748
_cell_measurement_temperature 292(2)
_cell_measurement_theta_max 19.58
_cell_measurement_theta_min 2.29
_cell_volume 1988.5(2)
_computing_cell_refinement SMART
_computing_data_collection 'SMART (Bruker, 2001)'
_computing_data_reduction 'SAINT-Plus (Bruker, 2001)'
_computing_molecular_graphics 'SHELXTL (Bruker, 2001)'
_computing_publication_material SHELXTL
_computing_structure_refinement 'SHELXL97 (Sheldrick, 1997)'
_computing_structure_solution 'SHELXS97 (Sheldrick, 1997)'
_diffrn_ambient_temperature 292(2)
_diffrn_measured_fraction_theta_full 1.000
_diffrn_measured_fraction_theta_max 1.000
_diffrn_measurement_device_type 'Bruker SMART CCD area-detector'
_diffrn_measurement_method '\f and \w'
_diffrn_radiation_monochromator graphite
_diffrn_radiation_source 'fine-focus sealed tube'
_diffrn_radiation_type MoK\a
_diffrn_radiation_wavelength 0.71073
_diffrn_reflns_av_R_equivalents 0.0856
_diffrn_reflns_av_sigmaI/netI 0.0818
_diffrn_reflns_limit_h_max 10
_diffrn_reflns_limit_h_min -11
_diffrn_reflns_limit_k_max 11
_diffrn_reflns_limit_k_min -11
_diffrn_reflns_limit_l_max 23
_diffrn_reflns_limit_l_min -24
_diffrn_reflns_number 10678
_diffrn_reflns_theta_full 25.00
_diffrn_reflns_theta_max 25.00
_diffrn_reflns_theta_min 2.00
_exptl_absorpt_coefficient_mu 0.183
_exptl_absorpt_correction_type none
_exptl_crystal_colour colorless
_exptl_crystal_density_diffrn 1.221
_exptl_crystal_density_method 'not measured'
_exptl_crystal_description block
_exptl_crystal_F_000 784
_exptl_crystal_size_max 0.24
_exptl_crystal_size_mid 0.20
_exptl_crystal_size_min 0.20
_refine_diff_density_max 0.148
_refine_diff_density_min -0.209
_refine_ls_abs_structure_details 'Flack (1983), 1482 Friedel pairs'
_refine_ls_abs_structure_Flack -0.08(10)
_refine_ls_extinction_method none
_refine_ls_goodness_of_fit_ref 0.945
_refine_ls_hydrogen_treatment mixed
_refine_ls_matrix_type full
_refine_ls_number_parameters 242
_refine_ls_number_reflns 3506
_refine_ls_number_restraints 9
_refine_ls_restrained_S_all 0.945
_refine_ls_R_factor_all 0.0829
_refine_ls_R_factor_gt 0.0562
_refine_ls_shift/su_max 0.000
_refine_ls_shift/su_mean 0.000
_refine_ls_structure_factor_coef Fsqd
_refine_ls_weighting_details 'calc w = 1/[\s^2^(Fo^2^)+(0.035P)^2^] where P = (Fo^2^+2Fc^2^)/3'
_refine_ls_weighting_scheme calc
_refine_ls_wR_factor_gt 0.0891
_refine_ls_wR_factor_ref 0.1006
_reflns_number_gt 2489
_reflns_number_total 3506
_reflns_threshold_expression I>2\s(I)
_cod_data_source_file ob6551.cif
_cod_data_source_block I
_cod_depositor_comments
;
The following automatic conversions were performed:
'_symmetry_cell_setting' value 'Orthorhombic' changed to 'orthorhombic'
according to '/home/saulius/struct/CIF-dictionaries/cif_core.dic'
dictionary named 'cif_core.dic' version 2.4.1 from 2010-06-29.

Automatic conversion script
Id: cif_fix_enum 1527 2010-12-29 10:47:43Z saulius 

The following automatic conversions were performed:

'_symmetry_cell_setting' value 'Orthorhombic' changed to
'orthorhombic' according to
/home/saulius/struct/CIF-dictionaries/cif_core.dic dictionary named
'cif_core.dic' version 2.4.1 from 2010-06-29.

Automatic conversion script
Id: cif_fix_values 1715 2011-07-08 13:25:40Z adriana 
;
_cod_database_code 2206515
_cod_database_fobs_code 2206515

loop_
_symmetry_equiv_pos_as_xyz
'x, y, z'
'-x+1/2, -y, z+1/2'
'-x, y+1/2, -z+1/2'
'x+1/2, -y+1/2, -z'

loop_
_atom_site_label
_atom_site_fract_x
_atom_site_fract_y
_atom_site_fract_z
_atom_site_U_iso_or_equiv
_atom_site_adp_type
_atom_site_calc_flag
_atom_site_refinement_flags
_atom_site_occupancy
_atom_site_disorder_assembly
_atom_site_disorder_group
_atom_site_type_symbol
C1 0.2764(4) 0.6821(5) 0.36451(19) 0.0941(14) Uani d . 1 . . C
H1A 0.2413 0.7726 0.3657 0.141 Uiso calc R 1 . . H
H1B 0.3529 0.6754 0.3934 0.141 Uiso calc R 1 . . H
H1C 0.2076 0.6199 0.3784 0.141 Uiso calc R 1 . . H
C2 0.3193(4) 0.6484(4) 0.29582(18) 0.0642(10) Uani d . 1 . . C
C3 0.4218(4) 0.5570(4) 0.28353(18) 0.0660(10) Uani d . 1 . . C
H3 0.4677 0.5189 0.3189 0.079 Uiso calc R 1 . . H
C4 0.4585(3) 0.5201(3) 0.22073(18) 0.0597(9) Uani d . 1 . . C
H4 0.5258 0.4559 0.2141 0.072 Uiso calc R 1 . . H
C5 0.3940(3) 0.5796(3) 0.16758(17) 0.0533(9) Uani d . 1 . . C
C6 0.2961(4) 0.6759(4) 0.17824(19) 0.0725(11) Uani d . 1 . . C
H6 0.2546 0.7188 0.1429 0.087 Uiso calc R 1 . . H
C7 0.2597(4) 0.7085(4) 0.2421(2) 0.0836(12) Uani d . 1 . . C
H7 0.1927 0.7731 0.2489 0.100 Uiso calc R 1 . . H
C8 0.6864(3) 0.6570(3) 0.09824(15) 0.0457(8) Uani d . 1 . . C
H8 0.6910 0.5794 0.1281 0.055 Uiso calc R 1 . . H
C9 0.7014(3) 0.7842(3) 0.13860(16) 0.0607(10) Uani d . 1 . . C
H9A 0.6321 0.7852 0.1723 0.073 Uiso calc R 1 . . H
H9B 0.6869 0.8620 0.1105 0.073 Uiso calc R 1 . . H
C10 0.8391(4) 0.7965(4) 0.17102(18) 0.0744(11) Uani d . 1 . . C
H10A 0.8454 0.8824 0.1938 0.089 Uiso calc R 1 . . H
H10B 0.8503 0.7247 0.2030 0.089 Uiso calc R 1 . . H
C11 0.9499(4) 0.7873(4) 0.11966(19) 0.0741(11) Uani d . 1 . . C
H11A 1.0377 0.7922 0.1408 0.089 Uiso calc R 1 . . H
H11B 0.9425 0.8625 0.0893 0.089 Uiso calc R 1 . . H
C12 0.9374(3) 0.6539(3) 0.08221(17) 0.0631(9) Uani d . 1 . . C
H12A 1.0086 0.6482 0.0495 0.076 Uiso calc R 1 . . H
H12B 0.9483 0.5789 0.1125 0.076 Uiso calc R 1 . . H
C13 0.7998(3) 0.6433(3) 0.04839(15) 0.0447(8) Uani d . 1 . . C
H13 0.7922 0.7185 0.0172 0.054 Uiso calc R 1 . . H
C14 0.8428(3) 0.4959(3) -0.04649(15) 0.0455(8) Uani d . 1 . . C
C15 0.8157(4) 0.3594(3) -0.07665(16) 0.0534(9) Uani d . 1 B . C
H15 0.9025 0.3151 -0.0855 0.064 Uiso calc R 1 . . H
C16 0.7380(5) 0.3716(4) -0.14104(19) 0.0876(13) Uani d D 1 . . C
H16A 0.7002 0.4617 -0.1456 0.105 Uiso calc PR 0.80 A 1 H
H16B 0.7973 0.3544 -0.1781 0.105 Uiso calc PR 0.80 A 1 H
H16C 0.7513 0.4614 -0.1612 0.105 Uiso d PR 0.20 A 2 H
H16D 0.7605 0.3029 -0.1718 0.105 Uiso d PR 0.20 A 2 H
C17' 0.5984(12) 0.3564(19) -0.1159(10) 0.118(3) Uani d PD 0.20 B 2 C
H17D 0.5364 0.3334 -0.1510 0.141 Uiso calc PR 0.20 B 2 H
H17C 0.5678 0.4390 -0.0949 0.141 Uiso calc PR 0.20 B 2 H
C17 0.6275(6) 0.2683(8) -0.1385(2) 0.118(3) Uani d PD 0.80 B 1 C
H17B 0.5452 0.3028 -0.1582 0.141 Uiso calc PR 0.80 B 1 H
H17A 0.6541 0.1860 -0.1610 0.141 Uiso calc PR 0.80 B 1 H
C18 0.6089(5) 0.2439(6) -0.0673(2) 0.1091(16) Uani d D 1 . . C
H18A 0.5383 0.3023 -0.0502 0.131 Uiso calc PR 0.80 B 1 H
H18B 0.5823 0.1507 -0.0598 0.131 Uiso calc PR 0.80 B 1 H
H18C 0.5327 0.2500 -0.0354 0.131 Uiso d PR 0.20 B 2 H
H18D 0.6076 0.1593 -0.0879 0.131 Uiso d PR 0.20 B 2 H
N1 0.5526(3) 0.6551(3) 0.06538(12) 0.0501(7) Uani d D 1 . . N
N2 0.7870(3) 0.5183(3) 0.01187(13) 0.0487(7) Uani d D 1 . . N
N3 0.7354(4) 0.2718(3) -0.03412(16) 0.0646(8) Uani d D 1 B . N
O1 0.3284(2) 0.5597(2) 0.04482(11) 0.0671(7) Uani d . 1 . . O
O2 0.5118(2) 0.4153(2) 0.08754(13) 0.0731(7) Uani d . 1 . . O
O3 0.9126(2) 0.5808(2) -0.07526(11) 0.0663(7) Uani d . 1 . . O
S1 0.44327(9) 0.54259(8) 0.08667(4) 0.0544(2) Uani d . 1 . . S
H3A 0.779(3) 0.198(2) -0.0283(17) 0.068(13) Uiso d D 1 . . H
H1 0.517(3) 0.7322(16) 0.0598(13) 0.044(10) Uiso d D 1 . . H
H2 0.740(3) 0.451(2) 0.0259(13) 0.046(10) Uiso d D 1 . . H

loop_
_atom_site_aniso_label
_atom_site_aniso_U_11
_atom_site_aniso_U_22
_atom_site_aniso_U_33
_atom_site_aniso_U_12
_atom_site_aniso_U_13
_atom_site_aniso_U_23
C1 0.090(3) 0.123(4) 0.070(3) -0.023(3) 0.009(2) -0.016(3)
C2 0.058(3) 0.078(3) 0.056(2) -0.021(2) 0.004(2) -0.003(2)
C3 0.060(3) 0.078(3) 0.060(2) -0.020(2) -0.005(2) 0.020(2)
C4 0.048(2) 0.058(2) 0.073(2) 0.0003(19) 0.000(2) 0.0157(19)
C5 0.0416(19) 0.057(2) 0.061(2) -0.0038(18) 0.0000(16) 0.0072(18)
C6 0.062(3) 0.095(3) 0.061(2) 0.030(2) 0.001(2) 0.012(2)
C7 0.071(3) 0.099(3) 0.081(3) 0.026(3) 0.009(2) -0.001(3)
C8 0.047(2) 0.0460(18) 0.0439(19) 0.0046(16) -0.0018(16) 0.0036(15)
C9 0.058(2) 0.067(2) 0.058(2) 0.009(2) 0.0014(18) -0.0232(18)
C10 0.068(3) 0.083(3) 0.072(3) 0.007(2) -0.019(2) -0.027(2)
C11 0.049(2) 0.088(3) 0.085(3) 0.000(2) -0.019(2) -0.021(2)
C12 0.053(2) 0.070(2) 0.067(2) 0.007(2) -0.002(2) -0.008(2)
C13 0.053(2) 0.0354(17) 0.0459(19) -0.0032(16) 0.0006(16) -0.0041(15)
C14 0.046(2) 0.0430(19) 0.0472(19) 0.0080(16) 0.0070(17) -0.0007(16)
C15 0.058(2) 0.0511(19) 0.052(2) 0.0043(18) 0.0085(18) -0.0097(18)
C16 0.111(4) 0.087(3) 0.065(3) -0.023(3) -0.011(3) -0.010(2)
C17' 0.080(4) 0.157(8) 0.066(4) -0.054(5) 0.008(3) -0.039(4)
C17 0.080(4) 0.157(8) 0.066(4) -0.054(5) 0.008(3) -0.039(4)
C18 0.088(3) 0.127(4) 0.102(4) -0.039(3) 0.014(3) -0.022(3)
N1 0.0513(18) 0.0446(16) 0.0544(17) 0.0020(16) 0.0036(15) -0.0025(13)
N2 0.0545(18) 0.0408(16) 0.0508(16) -0.0007(15) 0.0123(14) -0.0016(14)
N3 0.074(2) 0.0465(19) 0.073(2) -0.001(2) 0.0138(19) -0.0063(17)
O1 0.0571(16) 0.0768(17) 0.0673(15) -0.0135(14) -0.0134(13) -0.0050(14)
O2 0.0824(18) 0.0396(12) 0.0973(19) 0.0004(12) 0.0115(15) -0.0055(14)
O3 0.0797(18) 0.0546(14) 0.0645(15) -0.0146(13) 0.0264(14) -0.0072(12)
S1 0.0542(5) 0.0454(5) 0.0636(6) -0.0039(5) 0.0030(5) -0.0021(4)

loop_
_atom_type_symbol
_atom_type_description
_atom_type_scat_dispersion_real
_atom_type_scat_dispersion_imag
_atom_type_scat_source
C C 0.0033 0.0016 'International Tables Vol C Tables 4.2.6.8 and 6.1.1.4'
H H 0.0000 0.0000 'International Tables Vol C Tables 4.2.6.8 and 6.1.1.4'
N N 0.0061 0.0033 'International Tables Vol C Tables 4.2.6.8 and 6.1.1.4'
O O 0.0106 0.0060 'International Tables Vol C Tables 4.2.6.8 and 6.1.1.4'
S S 0.1246 0.1234 'International Tables Vol C Tables 4.2.6.8 and 6.1.1.4'

loop_
_geom_angle_atom_site_label_1
_geom_angle_atom_site_label_2
_geom_angle_atom_site_label_3
_geom_angle
C2 C1 H1A 109.5
C2 C1 H1B 109.5
H1A C1 H1B 109.5
C2 C1 H1C 109.5
H1A C1 H1C 109.5
H1B C1 H1C 109.5
C7 C2 C3 116.9(4)
C7 C2 C1 121.6(4)
C3 C2 C1 121.5(4)
C4 C3 C2 122.3(4)
C4 C3 H3 118.9
C2 C3 H3 118.9
C3 C4 C5 119.4(3)
C3 C4 H4 120.3
C5 C4 H4 120.3
C6 C5 C4 119.6(3)
C6 C5 S1 119.2(3)
C4 C5 S1 121.1(3)
C5 C6 C7 119.5(3)
C5 C6 H6 120.3
C7 C6 H6 120.3
C2 C7 C6 122.2(4)
C2 C7 H7 118.9
C6 C7 H7 118.9
N1 C8 C9 110.1(3)
N1 C8 C13 110.9(2)
C9 C8 C13 111.4(3)
N1 C8 H8 108.1
C9 C8 H8 108.1
C13 C8 H8 108.1
C8 C9 C10 113.0(3)
C8 C9 H9A 109.0
C10 C9 H9A 109.0
C8 C9 H9B 109.0
C10 C9 H9B 109.0
H9A C9 H9B 107.8
C11 C10 C9 110.1(3)
C11 C10 H10A 109.6
C9 C10 H10A 109.6
C11 C10 H10B 109.6
C9 C10 H10B 109.6
H10A C10 H10B 108.2
C10 C11 C12 109.7(3)
C10 C11 H11A 109.7
C12 C11 H11A 109.7
C10 C11 H11B 109.7
C12 C11 H11B 109.7
H11A C11 H11B 108.2
C13 C12 C11 110.9(3)
C13 C12 H12A 109.5
C11 C12 H12A 109.5
C13 C12 H12B 109.5
C11 C12 H12B 109.5
H12A C12 H12B 108.1
N2 C13 C8 110.8(3)
N2 C13 C12 111.5(3)
C8 C13 C12 110.5(2)
N2 C13 H13 108.0
C8 C13 H13 108.0
C12 C13 H13 108.0
O3 C14 N2 122.9(3)
O3 C14 C15 121.0(3)
N2 C14 C15 116.1(3)
N3 C15 C14 112.8(3)
N3 C15 C16 106.4(3)
C14 C15 C16 111.7(3)
N3 C15 H15 108.6
C14 C15 H15 108.6
C16 C15 H15 108.6
C17' C16 C15 99.5(8)
C17 C16 C15 106.5(4)
C17 C16 H16A 110.4
C15 C16 H16A 110.4
C17 C16 H16B 110.4
C15 C16 H16B 110.4
H16A C16 H16B 108.6
C17' C16 H16C 111.1
C15 C16 H16C 111.2
C17' C16 H16D 112.0
C15 C16 H16D 113.0
H16C C16 H16D 109.8
C16 C17' C18 103.9(8)
C16 C17' H17D 111.0
C18 C17' H17D 111.0
C16 C17' H17C 111.0
C18 C17' H17C 111.0
H17D C17' H17C 109.0
C18 C17 C16 103.7(4)
C18 C17 H17B 111.0
C16 C17 H17B 111.0
C18 C17 H17A 111.0
C16 C17 H17A 111.0
H17B C17 H17A 109.0
C16 C17 H18D 127.5
H16D C17 H18D 125.5
N3 C18 C17 108.5(4)
N3 C18 C17' 103.1(8)
N3 C18 H18A 110.0
C17 C18 H18A 110.0
N3 C18 H18B 110.0
C17 C18 H18B 110.0
H18A C18 H18B 108.4
N3 C18 H18C 109.8
C17' C18 H18C 109.5
N3 C18 H18D 113.0
C17' C18 H18D 111.6
H18C C18 H18D 109.6
C8 N1 S1 119.1(2)
C8 N1 H1 115(2)
S1 N1 H1 112(2)
C14 N2 C13 124.4(3)
C14 N2 H2 112.9(19)
C13 N2 H2 122.7(19)
C18 N3 C15 107.9(3)
C18 N3 H3A 110(2)
C15 N3 H3A 108(2)
O2 S1 O1 119.23(16)
O2 S1 N1 107.05(15)
O1 S1 N1 106.94(15)
O2 S1 C5 107.66(16)
O1 S1 C5 108.28(15)
N1 S1 C5 107.12(14)

loop_
_geom_bond_atom_site_label_1
_geom_bond_atom_site_label_2
_geom_bond_distance
_geom_bond_publ_flag
C1 C2 1.498(5) ?
C1 H1A 0.9600 ?
C1 H1B 0.9600 ?
C1 H1C 0.9600 ?
C2 C7 1.377(5) ?
C2 C3 1.381(5) ?
C3 C4 1.377(5) ?
C3 H3 0.9300 ?
C4 C5 1.386(4) ?
C4 H4 0.9300 ?
C5 C6 1.375(4) ?
C5 S1 1.755(3) yes
C6 C7 1.386(5) ?
C6 H6 0.9300 ?
C7 H7 0.9300 ?
C8 N1 1.482(4) yes
C8 C9 1.509(4) ?
C8 C13 1.518(4) ?
C8 H8 0.9800 ?
C9 C10 1.518(4) ?
C9 H9A 0.9700 ?
C9 H9B 0.9700 ?
C10 C11 1.517(5) ?
C10 H10A 0.9700 ?
C10 H10B 0.9700 ?
C11 C12 1.528(5) ?
C11 H11A 0.9700 ?
C11 H11B 0.9700 ?
C12 C13 1.528(4) ?
C12 H12A 0.9700 ?
C12 H12B 0.9700 ?
C13 N2 1.448(4) yes
C13 H13 0.9800 ?
C14 O3 1.234(3) yes
C14 N2 1.328(4) yes
C14 C15 1.507(4) ?
C15 N3 1.459(4) yes
C15 C16 1.524(5) ?
C15 H15 0.9800 ?
C16 C17' 1.479(9) ?
C16 C17 1.496(5) ?
C16 H16A 0.9700 ?
C16 H16B 0.9700 ?
C16 H16C 0.9867 ?
C16 H16D 0.9502 ?
C17' C18 1.492(9) ?
C17' H17D 0.9700 ?
C17' H17C 0.9700 ?
C17 C18 1.480(5) ?
C17 H17B 0.9700 ?
C17 H17A 0.9700 ?
C18 N3 1.448(5) ?
C18 H18A 0.9700 ?
C18 H18B 0.9700 ?
C18 H18C 0.9959 ?
C18 H18D 0.9365 ?
N1 S1 1.611(3) yes
N1 H1 0.846(10) ?
N2 H2 0.860(10) ?
N3 H3A 0.860(10) ?
O1 S1 1.430(2) yes
O2 S1 1.429(2) yes

loop_
_geom_hbond_atom_site_label_D
_geom_hbond_atom_site_label_H
_geom_hbond_atom_site_label_A
_geom_hbond_site_symmetry_A
_geom_hbond_distance_DH
_geom_hbond_distance_HA
_geom_hbond_distance_DA
_geom_hbond_angle_DHA
N1 H1 O3 4_465 0.850(10) 2.140(10) 2.961(4) 163(3)
N2 H2 N3 . 0.860(10) 2.15(3) 2.660(4) 118(2)
N2 H2 O2 . 0.860(10) 2.61(2) 3.288(4) 137(2)
N3 H3A O1 4 0.860(10) 2.61(2) 3.411(4) 155(3)
C13 H13 O1 4_565 0.98 2.55 3.506(4) 164
C15 H15 O2 4 0.98 2.52 3.344(4) 142

loop_
_geom_torsion_atom_site_label_1
_geom_torsion_atom_site_label_2
_geom_torsion_atom_site_label_3
_geom_torsion_atom_site_label_4
_geom_torsion
_geom_torsion_publ_flag
C7 C2 C3 C4 -3.9(5) ?
C1 C2 C3 C4 177.0(3) ?
C2 C3 C4 C5 2.2(5) ?
C3 C4 C5 C6 1.0(5) ?
C3 C4 C5 S1 176.6(3) ?
C4 C5 C6 C7 -2.4(5) ?
S1 C5 C6 C7 -178.1(3) ?
C3 C2 C7 C6 2.4(6) ?
C1 C2 C7 C6 -178.4(4) ?
C5 C6 C7 C2 0.6(6) ?
N1 C8 C9 C10 -177.1(3) ?
C13 C8 C9 C10 -53.6(4) ?
C8 C9 C10 C11 55.5(4) ?
C9 C10 C11 C12 -57.5(4) ?
C10 C11 C12 C13 59.3(4) ?
N1 C8 C13 N2 -59.3(3) yes
C9 C8 C13 N2 177.7(3) ?
N1 C8 C13 C12 176.6(2) ?
C9 C8 C13 C12 53.6(3) ?
C11 C12 C13 N2 179.2(3) ?
C11 C12 C13 C8 -57.1(4) ?
O3 C14 C15 N3 177.9(3) ?
N2 C14 C15 N3 -2.3(4) ?
O3 C14 C15 C16 -62.3(4) ?
N2 C14 C15 C16 117.4(3) ?
N3 C15 C16 C17' 30.0(9) yes
C14 C15 C16 C17' -93.4(9) ?
N3 C15 C16 C17 -10.9(5) yes
C14 C15 C16 C17 -134.3(4) ?
C17 C16 C17' C18 61.7(8) ?
C15 C16 C17' C18 -42.7(15) ?
C17' C16 C17 C18 -62.4(8) ?
C15 C16 C17 C18 22.8(6) ?
C16 C17 C18 N3 -27.2(7) ?
C16 C17 C18 C17' 61.4(8) ?
C16 C17' C18 N3 40.6(16) yes
C16 C17' C18 C17 -62.7(8) ?
C9 C8 N1 S1 -113.5(3) ?
C13 C8 N1 S1 122.7(2) ?
O3 C14 N2 C13 0.5(5) ?
C15 C14 N2 C13 -179.2(3) yes
C8 C13 N2 C14 158.7(3) ?
C12 C13 N2 C14 -77.8(4) ?
C17 C18 N3 C15 21.0(6) ?
C17' C18 N3 C15 -20.7(9) ?
C14 C15 N3 C18 116.8(3) ?
C16 C15 N3 C18 -5.9(4) yes
C8 N1 S1 O2 -47.9(3) ?
C8 N1 S1 O1 -176.7(2) ?
C8 N1 S1 C5 67.4(3) yes
C6 C5 S1 O2 -162.5(3) ?
C4 C5 S1 O2 21.9(3) ?
C6 C5 S1 O1 -32.4(3) ?
C4 C5 S1 O1 152.0(3) ?
C6 C5 S1 N1 82.7(3) ?
C4 C5 S1 N1 -93.0(3) ?
